data_7024790
loop_
_publ_author_name
'Misra, Shafalika'
'Chauhan, Ashok K. S.'
'Singh, Puspendra'
'Srivastava, Ramesh C.'
'Duthie, Andrew'
'Butcher, R. J.'

_publ_section_title
;
 Amidomethylation of elemental tellurium: synthesis and solid state
 structures of N-substituted amidomethyltellurium(IV &amp; II)
 derivatives.
;
_journal_issue 10
_journal_name_full 'Dalton transactions (Cambridge, England : 2003)'
_journal_page_first 2637
_journal_page_last 2643
_journal_paper_doi 10.1039/b921362g
_journal_volume 39
_journal_year 2010
_chemical_formula_moiety 'C12 H24 Br2 N2 O2 Te'
_chemical_formula_sum 'C12 H24 Br2 N2 O2 Te'
_chemical_formula_weight 515.75
_chemical_name_systematic
;
?
;
_space_group_IT_number 56
_symmetry_cell_setting orthorhombic
_symmetry_space_group_name_Hall '-P 2ac 2bc'
_symmetry_space_group_name_H-M 'P n a a'
_atom_sites_solution_hydrogens geom
_atom_sites_solution_primary direct
_atom_sites_solution_secondary difmap
_audit_creation_method SHELXL-97
_cell_angle_alpha 90.00
_cell_angle_beta 90.00
_cell_angle_gamma 90.00
_cell_formula_units_Z 4
_cell_length_a 10.0602(3)
_cell_length_b 11.9199(5)
_cell_length_c 15.2972(5)
_cell_measurement_reflns_used 3040
_cell_measurement_temperature 200(2)
_cell_measurement_theta_max 32.4515
_cell_measurement_theta_min 4.5839
_cell_volume 1834.39(11)
_computing_cell_refinement
;
CrysAlis RED, Oxford Diffraction Ltd.,
Version 1.171.32.5 (release 08-05-2007 CrysAlis171 .NET)
(compiled May 8 2007,13:10:02)
;
_computing_data_collection
;
CrysAlis CCD, Oxford Diffraction Ltd.,
Version 1.171.32.5 (release 08-05-2007 CrysAlis171 .NET)
(compiled May 8 2007,13:10:02)
;
_computing_data_reduction
;
CrysAlis RED, Oxford Diffraction Ltd.,
Version 1.171.32.5 (release 08-05-2007 CrysAlis171 .NET)
(compiled May 8 2007,13:10:02)
;
_computing_molecular_graphics SHELXTL
_computing_publication_material SHELXTL
_computing_structure_refinement 'SHELXL-97 (Sheldrick, 1997)'
_computing_structure_solution 'SHELXS-97 (Sheldrick, 1990)'
_diffrn_ambient_temperature 200(2)
_diffrn_detector_area_resol_mean 10.5081
_diffrn_measured_fraction_theta_full 0.991
_diffrn_measured_fraction_theta_max 0.991
_diffrn_measurement_device_type 'Oxford Diffraction Gemini'
_diffrn_measurement_method '\f and \w scans'
_diffrn_radiation_monochromator graphite
_diffrn_radiation_source 'fine-focus sealed tube'
_diffrn_radiation_type MoK\a
_diffrn_radiation_wavelength 0.71073
_diffrn_reflns_av_R_equivalents 0.0348
_diffrn_reflns_av_sigmaI/netI 0.0364
_diffrn_reflns_limit_h_max 11
_diffrn_reflns_limit_h_min -11
_diffrn_reflns_limit_k_max 14
_diffrn_reflns_limit_k_min -7
_diffrn_reflns_limit_l_max 13
_diffrn_reflns_limit_l_min -18
_diffrn_reflns_number 7256
_diffrn_reflns_theta_full 24.99
_diffrn_reflns_theta_max 25.00
_diffrn_reflns_theta_min 4.60
_diffrn_standards_decay_% <2%
_diffrn_standards_interval_count 50
_diffrn_standards_number 2
_exptl_absorpt_coefficient_mu 5.978
_exptl_absorpt_correction_T_max 0.2952
_exptl_absorpt_correction_T_min 0.1696
_exptl_absorpt_correction_type multi-scan
_exptl_absorpt_process_details
;
CrysAlis RED, Oxford Diffraction Ltd.,
Version 1.171.32.5 (release 08-05-2007 CrysAlis171 .NET)
(compiled May 8 2007,13:10:02)
Empirical absorption correction using spherical harmonics,
implemented in SCALE3 ABSPACK scaling algorithm.
;
_exptl_crystal_colour Colorless
_exptl_crystal_density_diffrn 1.867
_exptl_crystal_density_method 'not measured'
_exptl_crystal_description Needle
_exptl_crystal_F_000 992
_exptl_crystal_size_max 0.46
_exptl_crystal_size_mid 0.31
_exptl_crystal_size_min 0.27
_refine_diff_density_max 1.160
_refine_diff_density_min -0.793
_refine_diff_density_rms 0.103
_refine_ls_extinction_coef 0.0034(3)
_refine_ls_extinction_expression Fc^*^=kFc[1+0.001xFc^2^\l^3^/sin(2\q)]^-1/4^
_refine_ls_extinction_method SHELXL
_refine_ls_goodness_of_fit_ref 1.009
_refine_ls_hydrogen_treatment constr
_refine_ls_matrix_type full
_refine_ls_number_parameters 88
_refine_ls_number_reflns 1596
_refine_ls_number_restraints 0
_refine_ls_restrained_S_all 1.009
_refine_ls_R_factor_all 0.0471
_refine_ls_R_factor_gt 0.0248
_refine_ls_shift/su_max 0.000
_refine_ls_shift/su_mean 0.000
_refine_ls_structure_factor_coef Fsqd
_refine_ls_weighting_details 'calc w=1/[\s^2^(Fo^2^)+(0.0352P)^2^+0.0000P] where P=(Fo^2^+2Fc^2^)/3'
_refine_ls_weighting_scheme calc
_refine_ls_wR_factor_gt 0.0564
_refine_ls_wR_factor_ref 0.0651
_reflns_number_gt 1069
_reflns_number_total 1596
_reflns_threshold_expression >2sigma(I)
_cod_data_source_file b921362g.txt
_cod_data_source_block AKSC082
_cod_original_sg_symbol_H-M Pnaa
_cod_database_code 7024790

loop_
_symmetry_equiv_pos_as_xyz
'x, y, z'
'-x+1/2, -y, z+1/2'
'x, -y+1/2, -z+1/2'
'-x+1/2, y+1/2, -z'
'-x, -y, -z'
'x-1/2, y, -z-1/2'
'-x, y-1/2, z-1/2'
'x-1/2, -y-1/2, z'

loop_
_atom_site_label
_atom_site_type_symbol
_atom_site_fract_x
_atom_site_fract_y
_atom_site_fract_z
_atom_site_U_iso_or_equiv
_atom_site_adp_type
_atom_site_occupancy
_atom_site_symmetry_multiplicity
_atom_site_calc_flag
_atom_site_refinement_flags
C1 C 0.1920(3) 0.2095(4) 0.1502(3) 0.0232(10) Uani 1 1 d .
H1A H 0.2487 0.2749 0.1360 0.028 Uiso 1 1 calc R
H1B H 0.2493 0.1460 0.1681 0.028 Uiso 1 1 calc R
C2 C 0.1046(4) 0.1778(4) 0.0737(3) 0.0215(9) Uani 1 1 d .
C3 C 0.2978(4) 0.0853(4) 0.0041(3) 0.0322(12) Uani 1 1 d .
H3A H 0.3522 0.1316 0.0442 0.039 Uiso 1 1 calc R
H3B H 0.3343 0.0939 -0.0556 0.039 Uiso 1 1 calc R
C4 C 0.3071(4) -0.0356(4) 0.0311(3) 0.0402(13) Uani 1 1 d .
H4A H 0.3999 -0.0601 0.0284 0.060 Uiso 1 1 calc R
H4B H 0.2532 -0.0817 -0.0084 0.060 Uiso 1 1 calc R
H4C H 0.2740 -0.0439 0.0910 0.060 Uiso 1 1 calc R
C5 C 0.0770(4) 0.1011(4) -0.0722(3) 0.0311(11) Uani 1 1 d .
H5A H -0.0165 0.0904 -0.0537 0.037 Uiso 1 1 calc R
H5B H 0.1079 0.0304 -0.0993 0.037 Uiso 1 1 calc R
C6 C 0.0837(6) 0.1940(5) -0.1388(3) 0.0693(18) Uani 1 1 d .
H6A H 0.0271 0.1752 -0.1888 0.104 Uiso 1 1 calc R
H6B H 0.1757 0.2033 -0.1585 0.104 Uiso 1 1 calc R
H6C H 0.0526 0.2641 -0.1123 0.104 Uiso 1 1 calc R
Br Br 0.06151(5) 0.46547(4) 0.20669(3) 0.0507(2) Uani 1 1 d .
N N 0.1596(3) 0.1258(3) 0.0055(2) 0.0263(9) Uani 1 1 d .
O O -0.0150(3) 0.2022(3) 0.07710(18) 0.0289(7) Uani 1 1 d .
Te Te 0.05154(3) 0.2500 0.2500 0.02197(15) Uani 1 2 d S

loop_
_atom_site_aniso_label
_atom_site_aniso_U_11
_atom_site_aniso_U_22
_atom_site_aniso_U_33
_atom_site_aniso_U_23
_atom_site_aniso_U_13
_atom_site_aniso_U_12
C1 0.021(2) 0.030(3) 0.019(2) -0.0035(19) 0.0004(16) 0.0009(18)
C2 0.025(2) 0.019(2) 0.021(2) 0.004(2) 0.0012(18) -0.003(2)
C3 0.025(2) 0.038(3) 0.033(3) -0.012(2) 0.0075(18) -0.003(2)
C4 0.028(2) 0.036(3) 0.057(4) -0.013(3) 0.003(2) 0.006(2)
C5 0.041(3) 0.030(3) 0.023(2) -0.008(2) -0.0062(19) -0.002(2)
C6 0.125(5) 0.048(4) 0.034(3) 0.008(3) -0.024(3) -0.028(4)
Br 0.0850(4) 0.0320(3) 0.0350(3) 0.0044(2) 0.0036(3) 0.0133(3)
N 0.0249(17) 0.032(2) 0.0222(19) -0.0080(18) 0.0026(15) -0.0032(17)
O 0.0261(15) 0.0336(19) 0.0268(16) -0.0055(14) -0.0047(12) 0.0076(14)
Te 0.0201(2) 0.0297(3) 0.0160(2) -0.00172(19) 0.000 0.000

loop_
_atom_type_symbol
_atom_type_description
_atom_type_scat_dispersion_real
_atom_type_scat_dispersion_imag
_atom_type_scat_source
C C 0.0033 0.0016 'International Tables Vol C Tables 4.2.6.8 and 6.1.1.4'
H H 0.0000 0.0000 'International Tables Vol C Tables 4.2.6.8 and 6.1.1.4'
Br Br -0.2901 2.4595 'International Tables Vol C Tables 4.2.6.8 and 6.1.1.4'
N N 0.0061 0.0033 'International Tables Vol C Tables 4.2.6.8 and 6.1.1.4'
O O 0.0106 0.0060 'International Tables Vol C Tables 4.2.6.8 and 6.1.1.4'
Te Te -0.5308 1.6751 'International Tables Vol C Tables 4.2.6.8 and 6.1.1.4'

loop_
_geom_angle_atom_site_label_1
_geom_angle_atom_site_label_2
_geom_angle_atom_site_label_3
_geom_angle
_geom_angle_site_symmetry_1
_geom_angle_site_symmetry_3
C2 C1 Te 103.0(2) . .
C2 C1 H1A 111.2 . .
Te C1 H1A 111.2 . .
C2 C1 H1B 111.2 . .
Te C1 H1B 111.2 . .
H1A C1 H1B 109.1 . .
O C2 N 123.0(4) . .
O C2 C1 118.3(3) . .
N C2 C1 118.7(3) . .
N C3 C4 111.7(3) . .
N C3 H3A 109.3 . .
C4 C3 H3A 109.3 . .
N C3 H3B 109.3 . .
C4 C3 H3B 109.3 . .
H3A C3 H3B 107.9 . .
C3 C4 H4A 109.5 . .
C3 C4 H4B 109.5 . .
H4A C4 H4B 109.5 . .
C3 C4 H4C 109.5 . .
H4A C4 H4C 109.5 . .
H4B C4 H4C 109.5 . .
N C5 C6 111.9(4) . .
N C5 H5A 109.2 . .
C6 C5 H5A 109.2 . .
N C5 H5B 109.2 . .
C6 C5 H5B 109.2 . .
H5A C5 H5B 107.9 . .
C5 C6 H6A 109.5 . .
C5 C6 H6B 109.5 . .
H6A C6 H6B 109.5 . .
C5 C6 H6C 109.5 . .
H6A C6 H6C 109.5 . .
H6B C6 H6C 109.5 . .
C2 N C3 123.8(3) . .
C2 N C5 119.2(3) . .
C3 N C5 116.9(3) . .
C1 Te C1 97.12(19) 3 .
C1 Te Br 86.25(12) 3 .
C1 Te Br 90.88(12) . .
C1 Te Br 90.88(12) 3 3
C1 Te Br 86.25(12) . 3
Br Te Br 175.67(3) . 3
C1 Te O 152.06(11) 3 .
C1 Te O 55.56(11) . .
Br Te O 88.28(6) . .
Br Te O 92.76(6) 3 .

loop_
_geom_bond_atom_site_label_1
_geom_bond_atom_site_label_2
_geom_bond_distance
_geom_bond_site_symmetry_2
C1 C2 1.512(5) .
C1 Te 2.135(4) .
C1 H1A 0.9900 .
C1 H1B 0.9900 .
C2 O 1.239(4) .
C2 N 1.333(5) .
C3 N 1.472(5) .
C3 C4 1.502(7) .
C3 H3A 0.9900 .
C3 H3B 0.9900 .
C4 H4A 0.9800 .
C4 H4B 0.9800 .
C4 H4C 0.9800 .
C5 N 1.480(5) .
C5 C6 1.506(7) .
C5 H5A 0.9900 .
C5 H5B 0.9900 .
C6 H6A 0.9800 .
C6 H6B 0.9800 .
C6 H6C 0.9800 .
O Te 2.787(3) .
Br Te 2.6543(5) .
Te C1 2.135(4) 3
Te Br 2.6543(5) 3

loop_
_geom_torsion_atom_site_label_1
_geom_torsion_atom_site_label_2
_geom_torsion_atom_site_label_3
_geom_torsion_atom_site_label_4
_geom_torsion
_geom_torsion_site_symmetry_4
Te C1 C2 O 14.1(5) .
Te C1 C2 N -166.4(3) .
O C2 N C3 -173.2(4) .
C1 C2 N C3 7.4(6) .
O C2 N C5 3.5(6) .
C1 C2 N C5 -175.9(4) .
C4 C3 N C2 93.8(5) .
C4 C3 N C5 -82.9(5) .
C6 C5 N C2 91.7(5) .
C6 C5 N C3 -91.4(5) .
C2 C1 Te C1 179.7(4) 3
C2 C1 Te Br -94.0(3) .
C2 C1 Te Br 89.3(3) 3
